data_1521868
loop_
_publ_author_name
'Rozhdestvenskaya, I.V.'
'Ivanova, T.I.'
'Frank-Kamenetskaya, O.V.'

_publ_section_title
;
 Crystal structure of the superconducting infinite-chain cuprate Ba2
 Cu2.89 O6-y
;
_journal_name_full 'Physica C (Amsterdam)'
_journal_page_first 239
_journal_page_last 245
_journal_volume 311
_journal_year 1999
_chemical_formula_sum 'Ba2 Cu2.893 O6'
_space_group_IT_number 49
_symmetry_space_group_name_Hall '-P 2 2c'
_symmetry_space_group_name_H-M 'P c c m'
_cell_angle_alpha 90
_cell_angle_beta 90
_cell_angle_gamma 90
_cell_formula_units_Z 18
_cell_length_a 13.065
_cell_length_b 20.654
_cell_length_c 11.431
_cell_volume 3084.593
_citation_journal_id_ASTM PHYCE6
_cod_data_source_file Rozhdestvenskaya_PHYCE6_1999_587.cif
_cod_data_source_block Ba2Cu2.893O6
_cod_original_cell_volume 3084.592
_cod_database_code 1521868

loop_
_symmetry_equiv_pos_as_xyz
x,y,z
-x,-y,z
x,-y,-z+1/2
-x,y,-z+1/2
-x,-y,-z
x,y,-z
-x,y,z-1/2
x,-y,z-1/2

loop_
_atom_site_label
_atom_site_type_symbol
_atom_site_fract_x
_atom_site_fract_y
_atom_site_fract_z
_atom_site_occupancy
_atom_site_U_iso_or_equiv
O5 O-2 0.3479 0.9691 0.113 1 0.0
O7 O-2 0.43 0.248 0.11 1 0.0
O2 O-2 0.248 0.076 0.112 1 0.0
Cu7 Cu+2 0.382 0.303 0 1 0.0
O13 O-2 0.654 0.393 0.115 1 0.0
Cu4 Cu+2 0.085 0.254 0 1 0.0
Cu14 Cu+2 0.853 0.4873 0 1 0.0
O12 O-2 0.71 0.268 0.111 1 0.0
Cu1 Cu+2 0 0 0 0.66 0.0
O9 O-2 0.176 0.452 0.112 1 0.0
Ba7 Ba+2 0.1654 0.3319 0.2448 1 0.0
O6 O-2 0.5441 0.14 0.113 1 0.0
O4 O-2 0.017 0.3125 0.113 1 0.0
Cu2 Cu+2 0.297 0.0229 0 1 0.0
O10 O-2 0.992 0.93 0.115 1 0.0
Ba8 Ba+2 0.3348 0.8344 0.2522 1 0.0
Cu5 Cu+2 0.588 0.078 0 0.85 0.0
Ba6 Ba+2 0.3283 0.5 0.25 1 0.0
Cu6 Cu+2 0.475 0.1825 0 1 0.0
Ba4 Ba+2 0.1623 0 0.25 1 0.0
Cu3 Cu+2 0.209 0.146 0 1 0.0
O1 O-2 0.5 0.5 0.114 1 0.0
O14 O-2 0.89 0.425 0.113 1 0.0
Cu9 Cu+2 0.096 0.891 0 1 0.0
Ba2 Ba+2 0.5 0 0.25 1 0.0
Cu11 Cu+2 0.677 0.335 0 1 0.0
O8 O-2 0.3203 0.3527 0.113 1 0.0
Cu10 Cu+2 0.223 0.788 0 1 0.0
Cu8 Cu+2 0.258 0.4053 0 0.84 0.0
O11 O-2 0.832 0.157 0.116 1 0.0
Cu12 Cu+2 0.563 0.447 0 1 0.0
Ba1 Ba+2 0 0.5 0.25 1 0.0
O3 O-2 -0.1426 0.8013 0.113 1 0.0
Cu13 Cu+2 0.958 0.368 0 1 0.0
Ba5 Ba+2 0.5 0.3343 0.25 1 0.0
Ba3 Ba+2 0 0.172 0.25 1 0.0
